data_4505158
loop_
_publ_author_name
'Custelcean, Radu'
'Ward, Michael D.'

_publ_section_title
;
 Chiral Discrimination in Low-Density Hydrogen-Bonded Frameworks
;
_journal_issue 6
_journal_name_full 'Crystal Growth &amp; Design'
_journal_page_first 2277
_journal_paper_doi 10.1021/cg050118x
_journal_volume 5
_journal_year 2005
_chemical_formula_sum 'C18 H26 Cl2 N6 O6 S2'
_chemical_formula_weight 557.47
_chemical_name_systematic
; 
 ? 
;
_space_group_IT_number 60
_symmetry_cell_setting orthorhombic
_symmetry_space_group_name_Hall '-P 2n 2ab'
_symmetry_space_group_name_H-M 'P b c n'
_atom_sites_solution_hydrogens geom
_atom_sites_solution_primary direct
_atom_sites_solution_secondary difmap
_audit_creation_method SHELXL-97
_cell_angle_alpha 90.00
_cell_angle_beta 90.00
_cell_angle_gamma 90.00
_cell_formula_units_Z 4
_cell_length_a 25.530(4)
_cell_length_b 14.088(2)
_cell_length_c 11.9203(19)
_cell_measurement_temperature 273(2)
_cell_volume 4287.3(11)
_computing_structure_refinement 'SHELXL-97 (Sheldrick, 1997)'
_computing_structure_solution 'SHELXS-97 (Sheldrick, 1990)'
_diffrn_ambient_temperature 273(2)
_diffrn_measured_fraction_theta_full 0.999
_diffrn_measured_fraction_theta_max 0.999
_diffrn_radiation_monochromator graphite
_diffrn_radiation_source 'fine-focus sealed tube'
_diffrn_radiation_type MoK\a
_diffrn_radiation_wavelength 0.71073
_diffrn_reflns_av_R_equivalents 0.0935
_diffrn_reflns_av_sigmaI/netI 0.0827
_diffrn_reflns_limit_h_max 29
_diffrn_reflns_limit_h_min -32
_diffrn_reflns_limit_k_max 18
_diffrn_reflns_limit_k_min -16
_diffrn_reflns_limit_l_max 14
_diffrn_reflns_limit_l_min -15
_diffrn_reflns_number 28470
_diffrn_reflns_theta_full 27.04
_diffrn_reflns_theta_max 27.04
_diffrn_reflns_theta_min 1.60
_exptl_absorpt_coefficient_mu 0.276
_exptl_absorpt_correction_type multi-scan
_exptl_crystal_density_diffrn 0.864
_exptl_crystal_density_method 'not measured'
_exptl_crystal_F_000 1160
_exptl_crystal_size_max 0.53
_exptl_crystal_size_mid 0.12
_exptl_crystal_size_min 0.08
_refine_diff_density_max 0.459
_refine_diff_density_min -0.263
_refine_diff_density_rms 0.063
_refine_ls_extinction_method none
_refine_ls_goodness_of_fit_ref 1.010
_refine_ls_hydrogen_treatment mixed
_refine_ls_matrix_type full
_refine_ls_number_parameters 154
_refine_ls_number_reflns 4691
_refine_ls_number_restraints 0
_refine_ls_restrained_S_all 1.010
_refine_ls_R_factor_all 0.1540
_refine_ls_R_factor_gt 0.0797
_refine_ls_shift/su_max 0.001
_refine_ls_shift/su_mean 0.000
_refine_ls_structure_factor_coef Fsqd
_refine_ls_weighting_details 'calc w=1/[\s^2^(Fo^2^)+(0.1152P)^2^+0.0000P] where P=(Fo^2^+2Fc^2^)/3'
_refine_ls_weighting_scheme calc
_refine_ls_wR_factor_gt 0.1964
_refine_ls_wR_factor_ref 0.2237
_reflns_number_gt 2537
_reflns_number_total 4691
_reflns_threshold_expression >2sigma(I)
_cod_data_source_file cg050118xsi20050330_041248.cif
_cod_data_source_block c:\mydocu~1\chem\postdoc\xray\me4cl2~1\pbcn
_cod_depositor_comments
;
The following automatic conversions were performed:
'_atom_site_symetry_multiplicity' tag replaced with
'_atom_site_symmetry_multiplicity'.

Automatic conversion script
Id: cif_correct_tags 1440 2010-10-19 06:21:57Z saulius 

The following automatic conversions were performed:

'_exptl_absorpt_correction_type' value 'multiscan' changed to
'multi-scan' according to
/home/saulius/struct/CIF-dictionaries/cif_core.dic dictionary named
'cif_core.dic' version 2.4.1 from 2010-06-29.

Automatic conversion script
Id: cif_fix_values 1715 2011-07-08 13:25:40Z adriana 

The following automatic conversions were performed:

'_symmetry_cell_setting' tag value 'orthorombic' was replaced with
'orthorhombic' value as specified in the replacement file
'/home/robertas/cod-tools/perl-scripts/inputs/replacement_values.lst'.

Automatic conversion script
Id: cif_fix_values 3143 2015-03-26 13:38:13Z robertas 
;
_cod_original_cell_volume 4287.5(12)
_cod_original_sg_symbol_H-M Pbcn
_cod_database_code 4505158

loop_
_symmetry_equiv_pos_as_xyz
'x, y, z'
'-x+1/2, -y+1/2, z+1/2'
'x+1/2, -y+1/2, -z'
'-x, y, -z+1/2'
'-x, -y, -z'
'x-1/2, y-1/2, -z-1/2'
'-x-1/2, y-1/2, z'
'x, -y, z-1/2'

loop_
_atom_site_label
_atom_site_type_symbol
_atom_site_fract_x
_atom_site_fract_y
_atom_site_fract_z
_atom_site_U_iso_or_equiv
_atom_site_adp_type
_atom_site_occupancy
_atom_site_symmetry_multiplicity
_atom_site_calc_flag
_atom_site_refinement_flags
S1 S 0.19220(4) 0.11386(8) 0.92221(9) 0.0472(3) Uani 1 1 d .
Cl2 Cl 0.10367(4) 0.26067(8) 1.01073(9) 0.0625(4) Uani 1 1 d .
O1 O 0.19105(11) 0.1154(2) 1.0445(2) 0.0588(8) Uani 1 1 d .
O2 O 0.21609(11) 0.0284(2) 0.8784(2) 0.0545(8) Uani 1 1 d .
O3 O 0.21543(11) 0.1988(2) 0.8735(2) 0.0550(8) Uani 1 1 d .
C4 C 0.12648(14) 0.1135(3) 0.8725(3) 0.0380(9) Uani 1 1 d .
C5 C 0.08866(15) 0.1766(3) 0.9082(3) 0.0423(9) Uani 1 1 d .
C6 C 0.02660(14) 0.1127(3) 0.7764(3) 0.0432(9) Uani 1 1 d .
C9 C 0.11366(15) 0.0505(3) 0.7880(3) 0.0426(9) Uani 1 1 d .
H9A H 0.1388 0.0073 0.7640 0.051 Uiso 1 1 calc R
C10 C 0.06493(15) 0.0493(3) 0.7378(3) 0.0409(9) Uani 1 1 d .
C13 C 0.05351(18) -0.0173(3) 0.6426(4) 0.0580(12) Uani 1 1 d .
H13A H 0.0839 -0.0554 0.6276 0.087 Uiso 1 1 calc R
H13B H 0.0446 0.0187 0.5769 0.087 Uiso 1 1 calc R
H13C H 0.0247 -0.0577 0.6624 0.087 Uiso 1 1 calc R
C14 C 0.03846(14) 0.1777(3) 0.8629(3) 0.0450(10) Uani 1 1 d .
C15 C -0.00219(18) 0.2496(3) 0.9046(4) 0.0708(14) Uani 1 1 d .
H15A H 0.0130 0.2879 0.9627 0.106 Uiso 1 1 calc R
H15B H -0.0321 0.2163 0.9339 0.106 Uiso 1 1 calc R
H15C H -0.0129 0.2894 0.8435 0.106 Uiso 1 1 calc R
C7 C 0.26117(16) 0.1278(3) 0.5962(4) 0.0531(11) Uani 1 1 d .
N8 N 0.27428(14) 0.2033(3) 0.6557(3) 0.0598(10) Uani 1 1 d .
H8A H 0.2699 0.2033 0.7272 0.072 Uiso 1 1 calc R
H8B H 0.2872 0.2523 0.6228 0.072 Uiso 1 1 calc R
N11 N 0.24134(15) 0.0518(3) 0.6444(3) 0.0605(10) Uani 1 1 d .
H11A H 0.2367 0.0508 0.7158 0.073 Uiso 1 1 calc R
H11B H 0.2330 0.0033 0.6045 0.073 Uiso 1 1 calc R
N12 N 0.26883(15) 0.1275(3) 0.4858(3) 0.0657(11) Uani 1 1 d .
H12A H 0.2608 0.0781 0.4470 0.079 Uiso 1 1 calc R
H12B H 0.2818 0.1766 0.4533 0.079 Uiso 1 1 calc R

loop_
_atom_site_aniso_label
_atom_site_aniso_U_11
_atom_site_aniso_U_22
_atom_site_aniso_U_33
_atom_site_aniso_U_23
_atom_site_aniso_U_13
_atom_site_aniso_U_12
S1 0.0446(6) 0.0551(6) 0.0418(6) 0.0048(5) -0.0090(4) -0.0044(5)
Cl2 0.0601(7) 0.0657(8) 0.0615(7) -0.0259(6) -0.0030(5) -0.0090(6)
O1 0.068(2) 0.074(2) 0.0342(16) 0.0044(14) -0.0123(13) -0.0017(16)
O2 0.0508(17) 0.0623(19) 0.0505(17) 0.0026(15) -0.0115(14) 0.0125(14)
O3 0.0486(17) 0.068(2) 0.0483(17) -0.0024(15) 0.0004(13) -0.0117(14)
C4 0.045(2) 0.038(2) 0.0310(19) 0.0074(17) -0.0065(16) -0.0022(18)
C5 0.045(2) 0.047(2) 0.034(2) -0.0017(18) 0.0023(17) -0.0068(18)
C6 0.043(2) 0.051(2) 0.036(2) 0.0011(19) -0.0036(17) -0.0104(19)
C9 0.042(2) 0.043(2) 0.043(2) 0.0080(19) 0.0015(18) 0.0034(18)
C10 0.045(2) 0.042(2) 0.036(2) -0.0032(17) -0.0041(17) 0.0051(18)
C13 0.061(3) 0.060(3) 0.053(3) -0.018(2) -0.016(2) 0.015(2)
C14 0.041(2) 0.051(2) 0.044(2) -0.0002(19) 0.0030(17) -0.0065(18)
C15 0.048(3) 0.084(4) 0.079(3) -0.033(3) 0.002(2) 0.015(2)
C7 0.044(2) 0.072(3) 0.043(3) 0.006(2) -0.0045(18) -0.014(2)
N8 0.070(2) 0.067(3) 0.042(2) -0.0030(19) 0.0035(18) -0.0224(19)
N11 0.077(3) 0.060(2) 0.045(2) 0.0040(18) 0.0060(19) -0.017(2)
N12 0.084(3) 0.069(3) 0.044(2) -0.0090(19) 0.0019(18) -0.041(2)

loop_
_atom_type_symbol
_atom_type_description
_atom_type_scat_dispersion_real
_atom_type_scat_dispersion_imag
_atom_type_scat_source
C C 0.0033 0.0016 'International Tables Vol C Tables 4.2.6.8 and 6.1.1.4'
H H 0.0000 0.0000 'International Tables Vol C Tables 4.2.6.8 and 6.1.1.4'
N N 0.0061 0.0033 'International Tables Vol C Tables 4.2.6.8 and 6.1.1.4'
O O 0.0106 0.0060 'International Tables Vol C Tables 4.2.6.8 and 6.1.1.4'
S S 0.1246 0.1234 'International Tables Vol C Tables 4.2.6.8 and 6.1.1.4'
Cl Cl 0.1484 0.1585 'International Tables Vol C Tables 4.2.6.8 and 6.1.1.4'

loop_
_geom_angle_atom_site_label_1
_geom_angle_atom_site_label_2
_geom_angle_atom_site_label_3
_geom_angle
_geom_angle_site_symmetry_3
O2 S1 O3 111.57(17) .
O2 S1 O1 112.43(17) .
O3 S1 O1 113.28(17) .
O2 S1 C4 105.96(18) .
O3 S1 C4 104.67(17) .
O1 S1 C4 108.29(17) .
C5 C4 C9 118.2(3) .
C5 C4 S1 123.8(3) .
C9 C4 S1 117.9(3) .
C4 C5 C14 122.2(4) .
C4 C5 Cl2 120.0(3) .
C14 C5 Cl2 117.8(3) .
C10 C6 C14 120.2(3) .
C10 C6 C6 119.7(3) 4_556
C14 C6 C6 120.1(3) 4_556
C10 C9 C4 122.5(4) .
C9 C10 C6 118.6(3) .
C9 C10 C13 120.7(3) .
C6 C10 C13 120.7(3) .
C5 C14 C6 118.3(3) .
C5 C14 C15 120.3(4) .
C6 C14 C15 121.3(4) .
N11 C7 N8 121.2(4) .
N11 C7 N12 119.1(4) .
N8 C7 N12 119.7(4) .

loop_
_geom_bond_atom_site_label_1
_geom_bond_atom_site_label_2
_geom_bond_distance
_geom_bond_site_symmetry_2
S1 O2 1.447(3) .
S1 O3 1.456(3) .
S1 O1 1.458(3) .
S1 C4 1.779(4) .
Cl2 C5 1.745(4) .
C4 C5 1.379(5) .
C4 C9 1.382(5) .
C5 C14 1.391(5) .
C6 C10 1.403(5) .
C6 C14 1.411(5) .
C6 C6 1.497(7) 4_556
C9 C10 1.381(5) .
C10 C13 1.500(5) .
C14 C15 1.533(6) .
C7 N11 1.316(5) .
C7 N8 1.321(5) .
C7 N12 1.330(5) .
